data_2221819
loop_
_publ_author_name
'Yang, Xing-Xing'
'Zhou, Chenglin'
'Qin, Da-Bin'

_publ_section_title
;
 2-Anilino-<i>N</i>-methyl-<i>N</i>-phenylbenzamide
;
_journal_coeditor_code SU2103
_journal_issue 5
_journal_name_full 'Acta Crystallographica Section E'
_journal_page_first o1107
_journal_paper_doi 10.1107/S1600536809013026
_journal_volume 65
_journal_year 2009
_chemical_formula_iupac 'C20 H18 N2 O'
_chemical_formula_moiety 'C20 H18 N2 O'
_chemical_formula_sum 'C20 H18 N2 O'
_chemical_formula_weight 302.36
_chemical_name_systematic
;
2-Anilino-<i>N</i>-methyl-<i>N</i>-phenylbenzamide
;
_space_group_IT_number 33
_symmetry_cell_setting orthorhombic
_symmetry_space_group_name_Hall 'P 2c -2n'
_symmetry_space_group_name_H-M 'P n a 21'
_atom_sites_solution_hydrogens geom
_atom_sites_solution_primary direct
_atom_sites_solution_secondary difmap
_audit_creation_method SHELXL-97
_cell_angle_alpha 90.00
_cell_angle_beta 90.00
_cell_angle_gamma 90.00
_cell_formula_units_Z 4
_cell_length_a 11.086(2)
_cell_length_b 18.150(4)
_cell_length_c 7.5962(17)
_cell_measurement_reflns_used 5383
_cell_measurement_temperature 93(2)
_cell_measurement_theta_max 27.49
_cell_measurement_theta_min 3.25
_cell_volume 1528.4(6)
_computing_cell_refinement 'RAPID-AUTO (Rigaku/MSC, 2004)'
_computing_data_collection 'RAPID-AUTO (Rigaku/MSC, 2004)'
_computing_data_reduction 'RAPID-AUTO (Rigaku/MSC, 2004)'
_computing_molecular_graphics 'SHELXTL (Sheldrick, 2008)'
_computing_publication_material 'SHELXTL (Sheldrick, 2008)'
_computing_structure_refinement 'SHELXL97 (Sheldrick, 2008)'
_computing_structure_solution 'SHELXS97 (Sheldrick, 2008)'
_diffrn_ambient_temperature 93(2)
_diffrn_measured_fraction_theta_full 0.998
_diffrn_measured_fraction_theta_max 0.998
_diffrn_measurement_device_type 'Rigaku Spider'
_diffrn_measurement_method \w
_diffrn_radiation_monochromator graphite
_diffrn_radiation_source 'fine-focus sealed tube'
_diffrn_radiation_type MoK\a
_diffrn_radiation_wavelength 0.71073
_diffrn_reflns_av_R_equivalents 0.0335
_diffrn_reflns_av_sigmaI/netI 0.0260
_diffrn_reflns_limit_h_max 14
_diffrn_reflns_limit_h_min -14
_diffrn_reflns_limit_k_max 20
_diffrn_reflns_limit_k_min -23
_diffrn_reflns_limit_l_max 9
_diffrn_reflns_limit_l_min -9
_diffrn_reflns_number 12048
_diffrn_reflns_theta_full 27.48
_diffrn_reflns_theta_max 27.48
_diffrn_reflns_theta_min 3.44
_exptl_absorpt_coefficient_mu 0.082
_exptl_absorpt_correction_type none
_exptl_crystal_colour Colorless
_exptl_crystal_density_diffrn 1.314
_exptl_crystal_density_method 'not measured'
_exptl_crystal_description Block
_exptl_crystal_F_000 640
_exptl_crystal_size_max 0.40
_exptl_crystal_size_mid 0.30
_exptl_crystal_size_min 0.20
_refine_diff_density_max 0.371
_refine_diff_density_min -0.184
_refine_ls_extinction_method none
_refine_ls_goodness_of_fit_ref 1.183
_refine_ls_hydrogen_treatment mixed
_refine_ls_matrix_type full
_refine_ls_number_parameters 213
_refine_ls_number_reflns 1887
_refine_ls_number_restraints 1
_refine_ls_restrained_S_all 1.183
_refine_ls_R_factor_all 0.0351
_refine_ls_R_factor_gt 0.0332
_refine_ls_shift/su_max 0.029
_refine_ls_shift/su_mean 0.005
_refine_ls_structure_factor_coef Fsqd
_refine_ls_weighting_details 'calc w=1/[\s^2^(Fo^2^)+(0.044P)^2^] where P=(Fo^2^+2Fc^2^)/3'
_refine_ls_weighting_scheme calc
_refine_ls_wR_factor_gt 0.0788
_refine_ls_wR_factor_ref 0.0800
_reflns_number_gt 1803
_reflns_number_total 1887
_reflns_threshold_expression I>2\s(I)
_cod_data_source_file su2103.cif
_cod_data_source_block I
_cod_depositor_comments
;
The following automatic conversions were performed:
'_symmetry_cell_setting' value 'Orthorhombic' changed to 'orthorhombic'
according to '/home/saulius/struct/CIF-dictionaries/cif_core.dic'
dictionary named 'cif_core.dic' version 2.4.1 from 2010-06-29.

Automatic conversion script
Id: cif_fix_enum 1527 2010-12-29 10:47:43Z saulius 

The following automatic conversions were performed:

'_symmetry_cell_setting' value 'Orthorhombic' changed to
'orthorhombic' according to
/home/saulius/struct/CIF-dictionaries/cif_core.dic dictionary named
'cif_core.dic' version 2.4.1 from 2010-06-29.

Automatic conversion script
Id: cif_fix_values 1715 2011-07-08 13:25:40Z adriana 
;
_cod_database_code 2221819
_cod_database_fobs_code 2221819

loop_
_symmetry_equiv_pos_site_id
_symmetry_equiv_pos_as_xyz
1 x,y,z
2 -x,-y,1/2+z
3 1/2-x,1/2+y,1/2+z
4 1/2+x,1/2-y,z

loop_
_atom_site_aniso_label
_atom_site_aniso_U_11
_atom_site_aniso_U_22
_atom_site_aniso_U_33
_atom_site_aniso_U_12
_atom_site_aniso_U_13
_atom_site_aniso_U_23
O1 0.0217(6) 0.0176(6) 0.0277(8) 0.0002(5) 0.0058(6) -0.0024(6)
N1 0.0235(8) 0.0128(7) 0.0179(8) 0.0006(6) 0.0020(7) -0.0003(6)
N2 0.0190(8) 0.0137(7) 0.0300(10) -0.0008(6) 0.0053(7) -0.0012(7)
C1 0.0189(8) 0.0175(8) 0.0190(9) -0.0007(7) -0.0012(8) 0.0013(8)
C2 0.0259(10) 0.0198(9) 0.0185(9) 0.0029(7) -0.0031(8) -0.0020(8)
C3 0.0209(9) 0.0295(10) 0.0177(9) 0.0076(8) 0.0012(8) 0.0014(8)
C4 0.0190(8) 0.0326(10) 0.0193(10) -0.0017(8) 0.0004(8) 0.0039(9)
C5 0.0258(9) 0.0203(9) 0.0202(10) -0.0043(7) -0.0014(8) 0.0007(8)
C6 0.0203(9) 0.0162(8) 0.0139(9) 0.0023(7) -0.0004(8) 0.0023(7)
C7 0.0174(8) 0.0160(8) 0.0175(9) -0.0032(7) -0.0013(8) -0.0033(7)
C8 0.0194(9) 0.0165(8) 0.0142(9) 0.0001(7) 0.0008(7) -0.0007(7)
C9 0.0183(9) 0.0220(9) 0.0154(9) -0.0023(7) -0.0003(7) -0.0001(8)
C10 0.0190(9) 0.0241(9) 0.0201(10) 0.0027(7) -0.0012(8) 0.0001(8)
C11 0.0269(10) 0.0169(8) 0.0193(10) 0.0025(7) -0.0037(8) 0.0014(8)
C12 0.0243(9) 0.0173(9) 0.0180(10) -0.0043(7) 0.0004(8) 0.0008(8)
C13 0.0203(8) 0.0178(8) 0.0140(9) -0.0003(7) 0.0003(8) -0.0033(7)
C14 0.0199(8) 0.0184(8) 0.0169(9) -0.0013(7) 0.0009(8) 0.0033(8)
C15 0.0208(9) 0.0197(9) 0.0189(9) 0.0008(7) 0.0021(8) 0.0005(8)
C16 0.0248(9) 0.0162(8) 0.0210(10) -0.0016(7) -0.0036(8) -0.0004(7)
C17 0.0184(9) 0.0207(9) 0.0235(10) -0.0023(7) -0.0024(8) 0.0060(8)
C18 0.0178(9) 0.0216(9) 0.0207(10) 0.0036(7) 0.0017(8) 0.0041(8)
C19 0.0220(9) 0.0176(8) 0.0184(9) 0.0036(7) -0.0002(8) 0.0004(8)
C20 0.0339(11) 0.0132(9) 0.0227(10) 0.0012(8) 0.0017(9) 0.0018(8)

loop_
_atom_site_type_symbol
_atom_site_label
_atom_site_fract_x
_atom_site_fract_y
_atom_site_fract_z
_atom_site_U_iso_or_equiv
_atom_site_thermal_displace_type
_atom_site_calc_flag
_atom_site_refinement_flags
_atom_site_occupancy
O O1 0.31344(11) 0.23042(7) 0.31485(19) 0.0223(4) Uani . . 1.000
N N1 0.17863(14) 0.22432(8) 0.5355(2) 0.0181(4) Uani . . 1.000
N N2 0.39961(14) 0.36734(8) 0.2705(2) 0.0209(5) Uani . . 1.000
C C1 0.15046(16) 0.31901(10) 0.7624(3) 0.0185(5) Uani . . 1.000
C C2 0.08545(17) 0.34772(10) 0.9013(3) 0.0214(5) Uani . . 1.000
C C3 -0.02095(17) 0.31422(11) 0.9550(3) 0.0227(5) Uani . . 1.000
C C4 -0.06272(17) 0.25292(10) 0.8662(3) 0.0236(5) Uani . . 1.000
C C5 0.00131(18) 0.22422(10) 0.7240(3) 0.0221(5) Uani . . 1.000
C C6 0.10850(17) 0.25700(10) 0.6736(2) 0.0168(5) Uani . . 1.000
C C7 0.23363(16) 0.26105(9) 0.4024(2) 0.0170(5) Uani . . 1.000
C C8 0.19527(16) 0.33817(9) 0.3594(2) 0.0167(5) Uani . . 1.000
C C9 0.07452(17) 0.35920(9) 0.3734(3) 0.0186(5) Uani . . 1.000
C C10 0.03721(17) 0.42992(10) 0.3310(3) 0.0211(5) Uani . . 1.000
C C11 0.12207(17) 0.48030(10) 0.2705(2) 0.0210(5) Uani . . 1.000
C C12 0.24121(17) 0.46011(9) 0.2502(3) 0.0199(5) Uani . . 1.000
C C13 0.28079(16) 0.38908(10) 0.2941(2) 0.0174(5) Uani . . 1.000
C C14 0.50151(16) 0.41172(10) 0.2448(3) 0.0184(5) Uani . . 1.000
C C15 0.51552(17) 0.47993(9) 0.3279(3) 0.0198(5) Uani . . 1.000
C C16 0.61982(17) 0.52057(10) 0.3017(3) 0.0207(5) Uani . . 1.000
C C17 0.71193(17) 0.49442(10) 0.1958(3) 0.0209(5) Uani . . 1.000
C C18 0.69897(16) 0.42597(10) 0.1170(3) 0.0200(5) Uani . . 1.000
C C19 0.59525(16) 0.38490(10) 0.1413(3) 0.0193(5) Uani . . 1.000
C C20 0.21883(19) 0.14779(10) 0.5689(3) 0.0233(6) Uani . . 1.000
H H1 0.22390 0.34160 0.72730 0.0220 Uiso calc R 1.000
H H2 0.11360 0.39050 0.96040 0.0260 Uiso calc R 1.000
H H2N 0.4137(18) 0.3218(13) 0.255(3) 0.030(6) Uiso . . 1.000
H H3 -0.06480 0.33330 1.05230 0.0270 Uiso calc R 1.000
H H4 -0.13580 0.23010 0.90230 0.0280 Uiso calc R 1.000
H H5 -0.02840 0.18250 0.66220 0.0260 Uiso calc R 1.000
H H9 0.01670 0.32430 0.41300 0.0220 Uiso calc R 1.000
H H10 -0.04500 0.44370 0.34300 0.0250 Uiso calc R 1.000
H H11 0.09780 0.52910 0.24290 0.0250 Uiso calc R 1.000
H H12 0.29740 0.49490 0.20560 0.0240 Uiso calc R 1.000
H H15 0.45360 0.49840 0.40230 0.0240 Uiso calc R 1.000
H H16 0.62820 0.56720 0.35740 0.0250 Uiso calc R 1.000
H H17 0.78280 0.52280 0.17750 0.0250 Uiso calc R 1.000
H H18 0.76210 0.40710 0.04550 0.0240 Uiso calc R 1.000
H H19 0.58790 0.33800 0.08690 0.0230 Uiso calc R 1.000
H H20A 0.23570 0.12330 0.45660 0.0280 Uiso calc R 1.000
H H20B 0.15520 0.12090 0.63140 0.0280 Uiso calc R 1.000
H H20C 0.29220 0.14850 0.64090 0.0280 Uiso calc R 1.000

loop_
_atom_type_symbol
_atom_type_description
_atom_type_scat_dispersion_real
_atom_type_scat_dispersion_imag
_atom_type_scat_source
C C 0.0033 0.0000 'International Tables Vol C Tables 4.2.6.8 and 6.1.1.4'
H H 0.0000 0.0000 'International Tables Vol C Tables 4.2.6.8 and 6.1.1.4'
N N 0.0061 0.0000 'International Tables Vol C Tables 4.2.6.8 and 6.1.1.4'
O O 0.0106 0.0000 'International Tables Vol C Tables 4.2.6.8 and 6.1.1.4'

loop_
_geom_angle_atom_site_label_1
_geom_angle_atom_site_label_2
_geom_angle_atom_site_label_3
_geom_angle_site_symmetry_1
_geom_angle_site_symmetry_2
_geom_angle_site_symmetry_3
_geom_angle
_geom_angle_publ_flag
C6 N1 C7 . . . 125.87(15) no
C6 N1 C20 . . . 115.20(15) no
C7 N1 C20 . . . 116.98(15) no
C13 N2 C14 . . . 128.34(15) no
C14 N2 H2N . . . 113.1(14) no
C13 N2 H2N . . . 118.0(14) no
C2 C1 C6 . . . 120.08(17) no
C1 C2 C3 . . . 120.20(18) no
C2 C3 C4 . . . 119.6(2) no
C3 C4 C5 . . . 120.59(18) no
C4 C5 C6 . . . 119.44(17) no
N1 C6 C5 . . . 119.37(16) no
N1 C6 C1 . . . 120.51(16) no
C1 C6 C5 . . . 120.05(17) no
O1 C7 C8 . . . 120.32(15) no
N1 C7 C8 . . . 119.61(15) no
O1 C7 N1 . . . 120.06(15) no
C9 C8 C13 . . . 119.41(15) no
C7 C8 C9 . . . 120.71(15) no
C7 C8 C13 . . . 119.77(16) no
C8 C9 C10 . . . 121.43(17) no
C9 C10 C11 . . . 118.94(17) no
C10 C11 C12 . . . 120.68(17) no
C11 C12 C13 . . . 121.16(17) no
N2 C13 C8 . . . 119.76(16) no
N2 C13 C12 . . . 121.88(16) no
C8 C13 C12 . . . 118.33(16) no
N2 C14 C15 . . . 122.39(17) no
C15 C14 C19 . . . 118.82(17) no
N2 C14 C19 . . . 118.68(17) no
C14 C15 C16 . . . 119.94(18) no
C15 C16 C17 . . . 121.10(18) no
C16 C17 C18 . . . 118.80(17) no
C17 C18 C19 . . . 120.77(18) no
C14 C19 C18 . . . 120.53(18) no
C2 C1 H1 . . . 120.00 no
C6 C1 H1 . . . 120.00 no
C1 C2 H2 . . . 120.00 no
C3 C2 H2 . . . 120.00 no
C2 C3 H3 . . . 120.00 no
C4 C3 H3 . . . 120.00 no
C3 C4 H4 . . . 120.00 no
C5 C4 H4 . . . 120.00 no
C4 C5 H5 . . . 120.00 no
C6 C5 H5 . . . 120.00 no
C8 C9 H9 . . . 119.00 no
C10 C9 H9 . . . 119.00 no
C9 C10 H10 . . . 121.00 no
C11 C10 H10 . . . 121.00 no
C10 C11 H11 . . . 120.00 no
C12 C11 H11 . . . 120.00 no
C11 C12 H12 . . . 119.00 no
C13 C12 H12 . . . 119.00 no
C14 C15 H15 . . . 120.00 no
C16 C15 H15 . . . 120.00 no
C15 C16 H16 . . . 119.00 no
C17 C16 H16 . . . 119.00 no
C16 C17 H17 . . . 121.00 no
C18 C17 H17 . . . 121.00 no
C17 C18 H18 . . . 120.00 no
C19 C18 H18 . . . 120.00 no
C14 C19 H19 . . . 120.00 no
C18 C19 H19 . . . 120.00 no
N1 C20 H20A . . . 109.00 no
N1 C20 H20B . . . 109.00 no
N1 C20 H20C . . . 109.00 no
H20A C20 H20B . . . 109.00 no
H20A C20 H20C . . . 109.00 no
H20B C20 H20C . . . 109.00 no

loop_
_geom_bond_atom_site_label_1
_geom_bond_atom_site_label_2
_geom_bond_site_symmetry_1
_geom_bond_site_symmetry_2
_geom_bond_distance
_geom_bond_publ_flag
O1 C7 . . 1.239(2) no
N1 C6 . . 1.434(2) no
N1 C7 . . 1.356(2) no
N1 C20 . . 1.481(2) no
N2 C13 . . 1.387(2) no
N2 C14 . . 1.401(2) no
N2 H2N . . 0.85(2) no
C1 C2 . . 1.380(3) no
C1 C6 . . 1.392(3) no
C2 C3 . . 1.388(3) no
C3 C4 . . 1.381(3) no
C4 C5 . . 1.394(3) no
C5 C6 . . 1.383(3) no
C7 C8 . . 1.499(2) no
C8 C9 . . 1.396(3) no
C8 C13 . . 1.414(2) no
C9 C10 . . 1.387(3) no
C10 C11 . . 1.390(3) no
C11 C12 . . 1.379(3) no
C12 C13 . . 1.402(2) no
C14 C19 . . 1.391(3) no
C14 C15 . . 1.398(3) no
C15 C16 . . 1.386(3) no
C16 C17 . . 1.384(3) no
C17 C18 . . 1.387(3) no
C18 C19 . . 1.383(3) no
C1 H1 . . 0.9500 no
C2 H2 . . 0.9500 no
C3 H3 . . 0.9500 no
C4 H4 . . 0.9500 no
C5 H5 . . 0.9500 no
C9 H9 . . 0.9500 no
C10 H10 . . 0.9500 no
C11 H11 . . 0.9500 no
C12 H12 . . 0.9500 no
C15 H15 . . 0.9500 no
C16 H16 . . 0.9500 no
C17 H17 . . 0.9500 no
C18 H18 . . 0.9500 no
C19 H19 . . 0.9500 no
C20 H20A . . 0.9800 no
C20 H20B . . 0.9800 no
C20 H20C . . 0.9800 no

loop_
_geom_hbond_atom_site_label_D
_geom_hbond_atom_site_label_H
_geom_hbond_atom_site_label_A
_geom_hbond_site_symmetry_A
_geom_hbond_distance_DH
_geom_hbond_distance_HA
_geom_hbond_distance_DA
_geom_hbond_angle_DHA
_geom_hbond_publ_flag
N2 H2N O1 . 0.85(2) 2.05(2) 2.684(2) 131.1(18) yes
C9 H9 O1 4_455 0.95 2.57 3.350(2) 139 yes
C2 H2 Cg2 1_556 0.95 2.75 3.420(2) 129 yes
C15 H15 Cg3 2_665 0.95 2.67 3.503(2) 147 yes
C20 H20A Cg3 4_455 0.98 2.67 3.441(2) 136 yes

loop_
_geom_torsion_atom_site_label_1
_geom_torsion_atom_site_label_2
_geom_torsion_atom_site_label_3
_geom_torsion_atom_site_label_4
_geom_torsion_site_symmetry_1
_geom_torsion_site_symmetry_2
_geom_torsion_site_symmetry_3
_geom_torsion_site_symmetry_4
_geom_torsion
_geom_torsion_publ_flag
C7 N1 C6 C1 . . . . -46.1(3) no
C7 N1 C6 C5 . . . . 137.06(19) no
C20 N1 C6 C1 . . . . 117.39(19) no
C20 N1 C6 C5 . . . . -59.4(2) no
C6 N1 C7 O1 . . . . 163.40(16) no
C6 N1 C7 C8 . . . . -18.0(3) no
C20 N1 C7 O1 . . . . 0.1(2) no
C20 N1 C7 C8 . . . . 178.73(15) no
C14 N2 C13 C8 . . . . -164.91(18) no
C14 N2 C13 C12 . . . . 17.0(3) no
C13 N2 C14 C15 . . . . 35.8(3) no
C13 N2 C14 C19 . . . . -148.16(19) no
C6 C1 C2 C3 . . . . 1.1(3) no
C2 C1 C6 N1 . . . . -176.53(17) no
C2 C1 C6 C5 . . . . 0.3(3) no
C1 C2 C3 C4 . . . . -1.4(3) no
C2 C3 C4 C5 . . . . 0.4(3) no
C3 C4 C5 C6 . . . . 1.0(3) no
C4 C5 C6 N1 . . . . 175.56(17) no
C4 C5 C6 C1 . . . . -1.3(3) no
O1 C7 C8 C9 . . . . 142.75(18) no
O1 C7 C8 C13 . . . . -33.5(2) no
N1 C7 C8 C9 . . . . -35.8(2) no
N1 C7 C8 C13 . . . . 147.89(16) no
C7 C8 C9 C10 . . . . -178.79(18) no
C13 C8 C9 C10 . . . . -2.5(3) no
C7 C8 C13 N2 . . . . -0.1(2) no
C7 C8 C13 C12 . . . . 178.12(16) no
C9 C8 C13 N2 . . . . -176.40(16) no
C9 C8 C13 C12 . . . . 1.8(2) no
C8 C9 C10 C11 . . . . 1.1(3) no
C9 C10 C11 C12 . . . . 1.0(3) no
C10 C11 C12 C13 . . . . -1.7(3) no
C11 C12 C13 N2 . . . . 178.41(17) no
C11 C12 C13 C8 . . . . 0.3(3) no
N2 C14 C15 C16 . . . . 178.11(19) no
C19 C14 C15 C16 . . . . 2.1(3) no
N2 C14 C19 C18 . . . . -178.01(19) no
C15 C14 C19 C18 . . . . -1.9(3) no
C14 C15 C16 C17 . . . . -0.8(3) no
C15 C16 C17 C18 . . . . -0.7(3) no
C16 C17 C18 C19 . . . . 1.0(3) no
C17 C18 C19 C14 . . . . 0.3(3) no

loop_
_cod_related_entry_id
_cod_related_entry_database
_cod_related_entry_code
1 ChemSpider 22767767
